data_4130895
loop_
_publ_author_name
'Nieder, David'
'Huch, Volker'
'Yildiz, Cem B.'
'Scheschkewitz, David'

_publ_section_title
;
 Regiodiscriminating Reactivity of Isolable NHC-Coordinated Disilenyl
 Germylene and Its Cyclic Isomer.
;
_journal_issue 42
_journal_name_full 'Journal of the American Chemical Society'
_journal_page_first 13996
_journal_page_last 14005
_journal_paper_doi 10.1021/jacs.6b07815
_journal_volume 138
_journal_year 2016
_chemical_formula_moiety 'C71 H103 Ge N3 Si2, 0.5(C7 H8)'
_chemical_formula_sum 'C74.5 H107 Ge N3 Si2'
_chemical_formula_weight 1173.39
_space_group_crystal_system monoclinic
_space_group_IT_number 14
_space_group_name_Hall '-P 2yn'
_space_group_name_H-M_alt 'P 1 21/n 1'
_atom_sites_solution_hydrogens geom
_audit_creation_method SHELXL-2014/6
_cell_angle_alpha 90
_cell_angle_beta 94.490(3)
_cell_angle_gamma 90
_cell_formula_units_Z 4
_cell_length_a 12.7844(8)
_cell_length_b 22.7467(13)
_cell_length_c 23.4180(11)
_cell_measurement_reflns_used 7372
_cell_measurement_temperature 143(2)
_cell_measurement_theta_max 24.47
_cell_measurement_theta_min 2.60
_cell_volume 6789.1(7)
_computing_cell_refinement 'Bruker SAINT'
_computing_data_collection 'Bruker APEX2'
_computing_data_reduction 'Bruker SAINT'
_computing_molecular_graphics 'Bruker SHELXTL'
_computing_publication_material 'Bruker SHELXTL'
_computing_structure_refinement 'SHELXL-2014/6 (Sheldrick, 2014)'
_computing_structure_solution 'SHELXS-97 (Sheldrick 2008)'
_diffrn_ambient_temperature 143(2)
_diffrn_measured_fraction_theta_full 1.000
_diffrn_measured_fraction_theta_max 0.994
_diffrn_measurement_device_type 'Bruker APEX-II CCD'
_diffrn_measurement_method '\f and \w scans'
_diffrn_radiation_type MoK\a
_diffrn_radiation_wavelength 0.71073
_diffrn_reflns_av_R_equivalents 0.0829
_diffrn_reflns_av_unetI/netI 0.1008
_diffrn_reflns_Laue_measured_fraction_full 1.000
_diffrn_reflns_Laue_measured_fraction_max 0.994
_diffrn_reflns_limit_h_max 15
_diffrn_reflns_limit_h_min -10
_diffrn_reflns_limit_k_max 28
_diffrn_reflns_limit_k_min -28
_diffrn_reflns_limit_l_max 24
_diffrn_reflns_limit_l_min -29
_diffrn_reflns_number 50088
_diffrn_reflns_point_group_measured_fraction_full 1.000
_diffrn_reflns_point_group_measured_fraction_max 0.994
_diffrn_reflns_theta_full 25.242
_diffrn_reflns_theta_max 26.431
_diffrn_reflns_theta_min 1.250
_exptl_absorpt_coefficient_mu 0.529
_exptl_absorpt_correction_T_max 0.7454
_exptl_absorpt_correction_T_min 0.6187
_exptl_absorpt_correction_type multi-scan
_exptl_absorpt_process_details 'SADABS 2014/4'
_exptl_crystal_colour brown
_exptl_crystal_density_diffrn 1.148
_exptl_crystal_description needle
_exptl_crystal_F_000 2540
_exptl_crystal_size_max 0.927
_exptl_crystal_size_mid 0.066
_exptl_crystal_size_min 0.038
_refine_diff_density_max 0.475
_refine_diff_density_min -0.484
_refine_diff_density_rms 0.066
_refine_ls_extinction_method none
_refine_ls_goodness_of_fit_ref 1.010
_refine_ls_hydrogen_treatment constr
_refine_ls_matrix_type full
_refine_ls_number_parameters 771
_refine_ls_number_reflns 13888
_refine_ls_number_restraints 0
_refine_ls_restrained_S_all 1.010
_refine_ls_R_factor_all 0.1008
_refine_ls_R_factor_gt 0.0523
_refine_ls_shift/su_max 0.001
_refine_ls_shift/su_mean 0.000
_refine_ls_structure_factor_coef Fsqd
_refine_ls_weighting_details 'w=1/[\s^2^(Fo^2^)+(0.0414P)^2^+0.4642P] where P=(Fo^2^+2Fc^2^)/3'
_refine_ls_weighting_scheme calc
_refine_ls_wR_factor_gt 0.0960
_refine_ls_wR_factor_ref 0.1096
_reflns_Friedel_coverage 0.000
_reflns_number_gt 8922
_reflns_number_total 13888
_reflns_threshold_expression 'I > 2\s(I)'
_cod_data_source_file ja6b07815_si_001.cif
_cod_data_source_block sh3579
_cod_original_sg_symbol_H-M 'P 21/n'
_cod_original_formula_sum 'C74.50 H107 Ge N3 Si2'
_cod_database_code 4130895
_shelx_space_group_comment
; 
The symmetry employed for this shelxl refinement is uniquely defined 
by the following loop, which should always be used as a source of 
symmetry information in preference to the above space-group names. 
They are only intended as comments. 
;
_shelx_estimated_absorpt_t_min 0.640
_shelx_estimated_absorpt_t_max 0.980
_shelxl_version_number 2014/6

loop_
_space_group_symop_operation_xyz
'x, y, z'
'-x+1/2, y+1/2, -z+1/2'
'-x, -y, -z'
'x-1/2, -y-1/2, z-1/2'

loop_
_atom_site_label
_atom_site_type_symbol
_atom_site_fract_x
_atom_site_fract_y
_atom_site_fract_z
_atom_site_U_iso_or_equiv
_atom_site_adp_type
_atom_site_occupancy
_atom_site_site_symmetry_order
_atom_site_calc_flag
_atom_site_refinement_flags_posn
_atom_site_refinement_flags_adp
_atom_site_refinement_flags_occupancy
_atom_site_disorder_assembly
_atom_site_disorder_group
Ge1 Ge 0.64109(2) 0.75217(2) 0.34791(2) 0.01512(8) Uani 1 1 d . . . . .
Si1 Si 0.70036(6) 0.82811(3) 0.28799(3) 0.01525(17) Uani 1 1 d . . . . .
Si2 Si 0.75652(6) 0.80163(3) 0.41815(3) 0.01419(17) Uani 1 1 d . . . . .
N1 N 0.91113(18) 0.85203(9) 0.35593(9) 0.0211(5) Uani 1 1 d . . . . .
N2 N 0.42974(17) 0.70251(9) 0.34752(9) 0.0175(5) Uani 1 1 d . . . . .
N3 N 0.41581(17) 0.79162(9) 0.37823(9) 0.0165(5) Uani 1 1 d . . . . .
C1 C 0.8119(2) 0.84175(11) 0.35258(10) 0.0162(6) Uani 1 1 d . . . . .
C2 C 0.9770(2) 0.86452(13) 0.31167(11) 0.0234(7) Uani 1 1 d . . . . .
C3 C 1.0194(2) 0.81772(13) 0.28198(12) 0.0295(7) Uani 1 1 d . . . . .
C4 C 1.0909(3) 0.82984(16) 0.24236(14) 0.0456(9) Uani 1 1 d . . . . .
H4 H 1.1174 0.7985 0.2208 0.055 Uiso 1 1 calc R U . . .
C5 C 1.1245(3) 0.88614(19) 0.23343(16) 0.0572(11) Uani 1 1 d . . . . .
H5 H 1.1729 0.8937 0.2055 0.069 Uiso 1 1 calc R U . . .
C6 C 1.0876(3) 0.93194(16) 0.26534(15) 0.0484(10) Uani 1 1 d . . . . .
H6 H 1.1117 0.9708 0.2594 0.058 Uiso 1 1 calc R U . . .
C7 C 1.0159(2) 0.92180(13) 0.30596(13) 0.0317(8) Uani 1 1 d . . . . .
C8 C 0.9909(2) 0.75514(12) 0.29483(13) 0.0342(8) Uani 1 1 d . . . . .
H8A H 0.9205 0.7466 0.2773 0.051 Uiso 1 1 calc R U . . .
H8B H 0.9921 0.7497 0.3364 0.051 Uiso 1 1 calc R U . . .
H8C H 1.0417 0.7285 0.2792 0.051 Uiso 1 1 calc R U . . .
C9 C 0.9862(3) 0.97061(13) 0.34472(13) 0.0385(8) Uani 1 1 d . . . . .
H9A H 0.9120 0.9669 0.3519 0.058 Uiso 1 1 calc R U . . .
H9B H 0.9979 1.0086 0.3265 0.058 Uiso 1 1 calc R U . . .
H9C H 1.0294 0.9683 0.3811 0.058 Uiso 1 1 calc R U . . .
C10 C 0.48664(19) 0.75222(11) 0.36068(10) 0.0145(5) Uani 1 1 d . . . . .
C11 C 0.3250(2) 0.71125(12) 0.35613(11) 0.0210(6) Uani 1 1 d . . . . .
C12 C 0.3160(2) 0.76708(11) 0.37565(11) 0.0202(6) Uani 1 1 d . . . . .
C13 C 0.4785(2) 0.64586(11) 0.33221(12) 0.0247(7) Uani 1 1 d . . . . .
H13 H 0.5538 0.6550 0.3271 0.030 Uiso 1 1 calc R U . . .
C14 C 0.4796(3) 0.60297(13) 0.38145(14) 0.0427(9) Uani 1 1 d . . . . .
H14A H 0.5170 0.6204 0.4154 0.064 Uiso 1 1 calc R U . . .
H14B H 0.5151 0.5667 0.3712 0.064 Uiso 1 1 calc R U . . .
H14C H 0.4073 0.5939 0.3897 0.064 Uiso 1 1 calc R U . . .
C15 C 0.4338(3) 0.62123(13) 0.27551(13) 0.0449(9) Uani 1 1 d . . . . .
H15A H 0.3620 0.6074 0.2792 0.067 Uiso 1 1 calc R U . . .
H15B H 0.4773 0.5883 0.2644 0.067 Uiso 1 1 calc R U . . .
H15C H 0.4331 0.6520 0.2462 0.067 Uiso 1 1 calc R U . . .
C16 C 0.2391(2) 0.66759(13) 0.34267(13) 0.0321(8) Uani 1 1 d . . . . .
H16A H 0.1753 0.6807 0.3595 0.048 Uiso 1 1 calc R U . . .
H16B H 0.2604 0.6292 0.3587 0.048 Uiso 1 1 calc R U . . .
H16C H 0.2253 0.6642 0.3010 0.048 Uiso 1 1 calc R U . . .
C17 C 0.2193(2) 0.79734(13) 0.39205(13) 0.0326(7) Uani 1 1 d . . . . .
H17A H 0.1602 0.7698 0.3887 0.049 Uiso 1 1 calc R U . . .
H17B H 0.2040 0.8309 0.3666 0.049 Uiso 1 1 calc R U . . .
H17C H 0.2302 0.8112 0.4317 0.049 Uiso 1 1 calc R U . . .
C18 C 0.4436(2) 0.85270(11) 0.39557(11) 0.0210(6) Uani 1 1 d . . . . .
H18 H 0.5213 0.8566 0.3943 0.025 Uiso 1 1 calc R U . . .
C19 C 0.4187(2) 0.86534(12) 0.45743(11) 0.0294(7) Uani 1 1 d . . . . .
H19A H 0.3434 0.8731 0.4584 0.044 Uiso 1 1 calc R U . . .
H19B H 0.4586 0.8997 0.4718 0.044 Uiso 1 1 calc R U . . .
H19C H 0.4380 0.8312 0.4815 0.044 Uiso 1 1 calc R U . . .
C20 C 0.3933(2) 0.89670(12) 0.35310(12) 0.0303(7) Uani 1 1 d . . . . .
H20A H 0.4211 0.8910 0.3157 0.046 Uiso 1 1 calc R U . . .
H20B H 0.4091 0.9367 0.3667 0.046 Uiso 1 1 calc R U . . .
H20C H 0.3171 0.8908 0.3495 0.046 Uiso 1 1 calc R U . . .
C21 C 0.7594(2) 0.78777(11) 0.22670(11) 0.0182(6) Uani 1 1 d . . . . .
C22 C 0.7406(2) 0.72810(12) 0.21496(12) 0.0240(7) Uani 1 1 d . . . . .
H22 H 0.6996 0.7060 0.2394 0.029 Uiso 1 1 calc R U . . .
C23 C 0.7805(2) 0.70068(13) 0.16853(12) 0.0311(7) Uani 1 1 d . . . . .
H23 H 0.7661 0.6603 0.1613 0.037 Uiso 1 1 calc R U . . .
C24 C 0.8408(2) 0.73156(13) 0.13283(13) 0.0333(8) Uani 1 1 d . . . . .
H24 H 0.8684 0.7125 0.1012 0.040 Uiso 1 1 calc R U . . .
C25 C 0.8611(2) 0.79001(13) 0.14298(12) 0.0322(8) Uani 1 1 d . . . . .
H25 H 0.9034 0.8115 0.1187 0.039 Uiso 1 1 calc R U . . .
C26 C 0.8193(2) 0.81754(12) 0.18898(11) 0.0256(7) Uani 1 1 d . . . . .
H26 H 0.8321 0.8583 0.1949 0.031 Uiso 1 1 calc R U . . .
C27 C 0.6154(2) 0.88641(11) 0.24667(10) 0.0169(6) Uani 1 1 d . . . . .
C28 C 0.5196(2) 0.86596(11) 0.21792(10) 0.0171(6) Uani 1 1 d . . . . .
C29 C 0.4531(2) 0.90489(12) 0.18764(11) 0.0235(7) Uani 1 1 d . . . . .
H29 H 0.3897 0.8902 0.1690 0.028 Uiso 1 1 calc R U . . .
C30 C 0.4750(2) 0.96442(12) 0.18333(12) 0.0241(7) Uani 1 1 d . . . . .
C31 C 0.5686(2) 0.98381(12) 0.20968(12) 0.0264(7) Uani 1 1 d . . . . .
H31 H 0.5857 1.0243 0.2070 0.032 Uiso 1 1 calc R U . . .
C32 C 0.6396(2) 0.94662(12) 0.24019(11) 0.0218(6) Uani 1 1 d . . . . .
C33 C 0.4880(2) 0.80108(11) 0.21436(11) 0.0211(6) Uani 1 1 d . . . . .
H33 H 0.5338 0.7791 0.2436 0.025 Uiso 1 1 calc R U . . .
C34 C 0.3737(2) 0.78999(12) 0.22653(11) 0.0258(7) Uani 1 1 d . . . . .
H34A H 0.3270 0.8080 0.1963 0.039 Uiso 1 1 calc R U . . .
H34B H 0.3604 0.8073 0.2636 0.039 Uiso 1 1 calc R U . . .
H34C H 0.3607 0.7476 0.2275 0.039 Uiso 1 1 calc R U . . .
C35 C 0.5075(2) 0.77640(12) 0.15525(11) 0.0267(7) Uani 1 1 d . . . . .
H35A H 0.4921 0.7342 0.1543 0.040 Uiso 1 1 calc R U . . .
H35B H 0.5810 0.7827 0.1478 0.040 Uiso 1 1 calc R U . . .
H35C H 0.4618 0.7965 0.1259 0.040 Uiso 1 1 calc R U . . .
C36 C 0.4017(2) 1.00595(12) 0.14824(13) 0.0321(8) Uani 1 1 d . . . . .
H36 H 0.4203 1.0470 0.1606 0.039 Uiso 1 1 calc R U . . .
C37 C 0.2876(3) 0.99666(14) 0.15748(15) 0.0442(9) Uani 1 1 d . . . . .
H37A H 0.2451 1.0259 0.1354 0.066 Uiso 1 1 calc R U . . .
H37B H 0.2772 1.0010 0.1983 0.066 Uiso 1 1 calc R U . . .
H37C H 0.2664 0.9571 0.1447 0.066 Uiso 1 1 calc R U . . .
C38 C 0.4195(3) 1.00096(15) 0.08508(14) 0.0523(10) Uani 1 1 d . . . . .
H38A H 0.3997 0.9615 0.0714 0.078 Uiso 1 1 calc R U . . .
H38B H 0.4937 1.0079 0.0797 0.078 Uiso 1 1 calc R U . . .
H38C H 0.3764 1.0302 0.0634 0.078 Uiso 1 1 calc R U . . .
C39 C 0.7460(2) 0.97337(12) 0.25948(12) 0.0292(7) Uani 1 1 d . . . . .
H39 H 0.7850 0.9448 0.2857 0.035 Uiso 1 1 calc R U . . .
C40 C 0.7367(3) 1.03137(13) 0.29177(14) 0.0473(10) Uani 1 1 d . . . . .
H40A H 0.8057 1.0427 0.3095 0.071 Uiso 1 1 calc R U . . .
H40B H 0.6876 1.0265 0.3216 0.071 Uiso 1 1 calc R U . . .
H40C H 0.7107 1.0621 0.2649 0.071 Uiso 1 1 calc R U . . .
C41 C 0.8102(3) 0.98384(13) 0.20799(14) 0.0415(9) Uani 1 1 d . . . . .
H41A H 0.8138 0.9474 0.1860 0.062 Uiso 1 1 calc R U . . .
H41B H 0.8812 0.9964 0.2214 0.062 Uiso 1 1 calc R U . . .
H41C H 0.7766 1.0145 0.1836 0.062 Uiso 1 1 calc R U . . .
C42 C 0.8758(2) 0.75764(11) 0.45284(10) 0.0152(6) Uani 1 1 d . . . . .
C43 C 0.9561(2) 0.78885(11) 0.48535(11) 0.0172(6) Uani 1 1 d . . . . .
C44 C 1.0426(2) 0.75991(11) 0.51151(11) 0.0197(6) Uani 1 1 d . . . . .
H44 H 1.0936 0.7822 0.5338 0.024 Uiso 1 1 calc R U . . .
C45 C 1.0578(2) 0.69990(12) 0.50656(11) 0.0198(6) Uani 1 1 d . . . . .
C46 C 0.9812(2) 0.66928(12) 0.47384(11) 0.0219(7) Uani 1 1 d . . . . .
H46 H 0.9903 0.6282 0.4689 0.026 Uiso 1 1 calc R U . . .
C47 C 0.8912(2) 0.69562(11) 0.44778(11) 0.0190(6) Uani 1 1 d . . . . .
C48 C 0.9519(2) 0.85521(11) 0.49547(11) 0.0198(6) Uani 1 1 d . . . . .
H48 H 0.8915 0.8713 0.4706 0.024 Uiso 1 1 calc R U . . .
C49 C 1.0515(2) 0.88618(12) 0.47893(13) 0.0288(7) Uani 1 1 d . . . . .
H49A H 1.1115 0.8732 0.5044 0.043 Uiso 1 1 calc R U . . .
H49B H 1.0430 0.9288 0.4825 0.043 Uiso 1 1 calc R U . . .
H49C H 1.0638 0.8764 0.4392 0.043 Uiso 1 1 calc R U . . .
C50 C 0.9325(2) 0.86889(12) 0.55789(11) 0.0278(7) Uani 1 1 d . . . . .
H50A H 0.8684 0.8490 0.5678 0.042 Uiso 1 1 calc R U . . .
H50B H 0.9246 0.9114 0.5626 0.042 Uiso 1 1 calc R U . . .
H50C H 0.9921 0.8550 0.5832 0.042 Uiso 1 1 calc R U . . .
C51 C 1.1549(2) 0.67077(12) 0.53610(12) 0.0249(7) Uani 1 1 d . . . . .
H51 H 1.1823 0.6976 0.5677 0.030 Uiso 1 1 calc R U . . .
C52 C 1.2409(3) 0.66420(15) 0.49536(14) 0.0464(9) Uani 1 1 d . . . . .
H52A H 1.2155 0.6397 0.4627 0.070 Uiso 1 1 calc R U . . .
H52B H 1.3024 0.6456 0.5155 0.070 Uiso 1 1 calc R U . . .
H52C H 1.2604 0.7031 0.4816 0.070 Uiso 1 1 calc R U . . .
C53 C 1.1326(2) 0.61154(12) 0.56330(12) 0.0308(7) Uani 1 1 d . . . . .
H53A H 1.0758 0.6160 0.5887 0.046 Uiso 1 1 calc R U . . .
H53B H 1.1960 0.5976 0.5855 0.046 Uiso 1 1 calc R U . . .
H53C H 1.1118 0.5830 0.5332 0.046 Uiso 1 1 calc R U . . .
C54 C 0.8131(2) 0.65431(11) 0.41615(11) 0.0249(7) Uani 1 1 d . . . . .
H54 H 0.7460 0.6766 0.4085 0.030 Uiso 1 1 calc R U . . .
C55 C 0.8497(3) 0.63679(13) 0.35884(13) 0.0440(9) Uani 1 1 d . . . . .
H55A H 0.8571 0.6720 0.3354 0.066 Uiso 1 1 calc R U . . .
H55B H 0.7982 0.6102 0.3393 0.066 Uiso 1 1 calc R U . . .
H55C H 0.9176 0.6168 0.3646 0.066 Uiso 1 1 calc R U . . .
C56 C 0.7878(3) 0.59954(12) 0.45048(14) 0.0395(8) Uani 1 1 d . . . . .
H56A H 0.7302 0.5779 0.4300 0.059 Uiso 1 1 calc R U . . .
H56B H 0.7672 0.6114 0.4882 0.059 Uiso 1 1 calc R U . . .
H56C H 0.8501 0.5743 0.4552 0.059 Uiso 1 1 calc R U . . .
C57 C 0.69913(19) 0.84155(11) 0.48058(10) 0.0145(6) Uani 1 1 d . . . . .
C58 C 0.6912(2) 0.90366(11) 0.48828(11) 0.0187(6) Uani 1 1 d . . . . .
C59 C 0.6594(2) 0.92563(11) 0.53957(11) 0.0211(6) Uani 1 1 d . . . . .
H59 H 0.6557 0.9671 0.5441 0.025 Uiso 1 1 calc R U . . .
C60 C 0.6330(2) 0.89035(12) 0.58440(11) 0.0216(6) Uani 1 1 d . . . . .
C61 C 0.6339(2) 0.83025(12) 0.57534(11) 0.0211(6) Uani 1 1 d . . . . .
H61 H 0.6122 0.8050 0.6045 0.025 Uiso 1 1 calc R U . . .
C62 C 0.6652(2) 0.80547(11) 0.52505(11) 0.0176(6) Uani 1 1 d . . . . .
C63 C 0.7149(2) 0.94849(11) 0.44288(12) 0.0230(7) Uani 1 1 d . . . . .
H63 H 0.7379 0.9269 0.4088 0.028 Uiso 1 1 calc R U . . .
C64 C 0.6155(2) 0.98373(13) 0.42415(14) 0.0377(8) Uani 1 1 d . . . . .
H64A H 0.5644 0.9579 0.4033 0.057 Uiso 1 1 calc R U . . .
H64B H 0.6337 1.0162 0.3992 0.057 Uiso 1 1 calc R U . . .
H64C H 0.5850 0.9996 0.4580 0.057 Uiso 1 1 calc R U . . .
C65 C 0.8016(2) 0.99132(12) 0.46361(13) 0.0345(8) Uani 1 1 d . . . . .
H65A H 0.7796 1.0135 0.4965 0.052 Uiso 1 1 calc R U . . .
H65B H 0.8150 1.0186 0.4326 0.052 Uiso 1 1 calc R U . . .
H65C H 0.8658 0.9694 0.4750 0.052 Uiso 1 1 calc R U . . .
C66 C 0.6101(2) 0.91841(13) 0.64132(12) 0.0309(8) Uani 1 1 d . . . . .
H66 H 0.5682 0.9548 0.6320 0.037 Uiso 1 1 calc R U . . .
C67 C 0.7117(3) 0.9378(2) 0.67244(16) 0.0904(17) Uani 1 1 d . . . . .
H67A H 0.7541 0.9032 0.6837 0.136 Uiso 1 1 calc R U . . .
H67B H 0.6969 0.9600 0.7067 0.136 Uiso 1 1 calc R U . . .
H67C H 0.7502 0.9627 0.6472 0.136 Uiso 1 1 calc R U . . .
C68 C 0.5477(4) 0.88148(17) 0.67874(17) 0.0966(19) Uani 1 1 d . . . . .
H68A H 0.5878 0.8462 0.6904 0.145 Uiso 1 1 calc R U . . .
H68B H 0.4817 0.8700 0.6576 0.145 Uiso 1 1 calc R U . . .
H68C H 0.5326 0.9040 0.7128 0.145 Uiso 1 1 calc R U . . .
C69 C 0.6618(2) 0.73848(11) 0.52080(11) 0.0203(6) Uani 1 1 d . . . . .
H69 H 0.6925 0.7272 0.4844 0.024 Uiso 1 1 calc R U . . .
C70 C 0.5488(2) 0.71566(12) 0.51738(12) 0.0294(7) Uani 1 1 d . . . . .
H70A H 0.5152 0.7278 0.5517 0.044 Uiso 1 1 calc R U . . .
H70B H 0.5491 0.6726 0.5150 0.044 Uiso 1 1 calc R U . . .
H70C H 0.5098 0.7319 0.4833 0.044 Uiso 1 1 calc R U . . .
C71 C 0.7287(3) 0.70977(13) 0.57002(12) 0.0371(8) Uani 1 1 d . . . . .
H71A H 0.8006 0.7249 0.5708 0.056 Uiso 1 1 calc R U . . .
H71B H 0.7293 0.6671 0.5645 0.056 Uiso 1 1 calc R U . . .
H71C H 0.6991 0.7189 0.6064 0.056 Uiso 1 1 calc R U . . .
C72 C 0.5019(9) 0.5259(5) 0.5341(4) 0.065(5) Uani 0.5 1 d G . P A 1
C73 C 0.4104(6) 0.5034(5) 0.5064(6) 0.085(8) Uani 0.5 1 d G . P A 1
H73 H 0.3442 0.5131 0.5197 0.103 Uiso 0.5 1 calc R U P A 1
C74 C 0.4157(13) 0.4669(5) 0.4591(6) 0.087(6) Uani 0.5 1 d G . P A 1
H74 H 0.3531 0.4515 0.4401 0.104 Uiso 0.5 1 calc R U P A 1
C75 C 0.5125(19) 0.4528(5) 0.4396(4) 0.099(8) Uani 0.5 1 d G . P A 1
H75 H 0.5161 0.4278 0.4073 0.119 Uiso 0.5 1 calc R U P A 1
C76 C 0.6040(12) 0.4752(5) 0.4673(6) 0.099(7) Uani 0.5 1 d G . P A 1
H76 H 0.6702 0.4656 0.4540 0.118 Uiso 0.5 1 calc R U P A 1
C77 C 0.5987(6) 0.5118(5) 0.5146(5) 0.045(3) Uani 0.5 1 d G . P A 1
H77 H 0.6612 0.5271 0.5336 0.054 Uiso 0.5 1 calc R U P A 1
C78 C 0.4803(17) 0.5591(12) 0.5845(9) 0.109(8) Uani 0.5 1 d . . P . .
H78A H 0.5463 0.5742 0.6030 0.163 Uiso 0.5 1 calc R U P A 1
H78B H 0.4336 0.5920 0.5734 0.163 Uiso 0.5 1 calc R U P A 1
H78C H 0.4466 0.5335 0.6113 0.163 Uiso 0.5 1 calc R U P A 1

loop_
_atom_site_aniso_label
_atom_site_aniso_U_11
_atom_site_aniso_U_22
_atom_site_aniso_U_33
_atom_site_aniso_U_23
_atom_site_aniso_U_13
_atom_site_aniso_U_12
Ge1 0.01350(15) 0.01530(15) 0.01612(14) 0.00094(13) -0.00163(10) -0.00173(13)
Si1 0.0137(4) 0.0152(4) 0.0166(4) 0.0018(3) -0.0006(3) -0.0013(3)
Si2 0.0129(4) 0.0127(4) 0.0165(4) -0.0001(3) -0.0017(3) -0.0007(3)
N1 0.0140(14) 0.0242(13) 0.0251(13) 0.0028(10) 0.0012(10) -0.0034(10)
N2 0.0157(14) 0.0161(12) 0.0202(12) 0.0014(10) -0.0022(10) -0.0032(10)
N3 0.0144(13) 0.0162(12) 0.0185(12) 0.0002(9) -0.0020(10) -0.0009(10)
C1 0.0171(17) 0.0117(14) 0.0197(15) -0.0004(11) 0.0004(12) 0.0016(11)
C2 0.0084(16) 0.0364(18) 0.0247(16) 0.0076(14) -0.0029(12) -0.0050(13)
C3 0.0145(17) 0.045(2) 0.0289(17) 0.0005(15) -0.0004(13) 0.0018(14)
C4 0.027(2) 0.064(3) 0.047(2) -0.0015(19) 0.0104(17) 0.0027(18)
C5 0.034(2) 0.087(3) 0.053(2) 0.016(2) 0.0212(19) -0.004(2)
C6 0.031(2) 0.054(2) 0.062(2) 0.020(2) 0.0113(19) -0.0092(18)
C7 0.0178(18) 0.0367(19) 0.0398(19) 0.0098(15) -0.0025(14) -0.0032(14)
C8 0.0236(18) 0.0375(19) 0.0402(19) -0.0058(15) -0.0056(14) 0.0048(15)
C9 0.032(2) 0.0318(19) 0.051(2) 0.0090(16) -0.0056(16) -0.0082(15)
C10 0.0150(14) 0.0126(13) 0.0155(13) 0.0019(12) -0.0005(10) -0.0017(12)
C11 0.0156(17) 0.0240(16) 0.0230(16) 0.0042(12) -0.0017(12) -0.0044(12)
C12 0.0149(16) 0.0250(16) 0.0202(15) 0.0026(12) -0.0011(12) -0.0009(12)
C13 0.0201(17) 0.0139(15) 0.0398(18) -0.0016(13) 0.0005(14) -0.0026(12)
C14 0.042(2) 0.0235(18) 0.061(2) 0.0095(16) -0.0094(18) -0.0009(15)
C15 0.060(3) 0.0287(19) 0.045(2) -0.0132(16) -0.0039(18) 0.0068(17)
C16 0.0206(18) 0.0311(18) 0.0438(19) 0.0012(15) -0.0030(14) -0.0085(14)
C17 0.0188(18) 0.0394(19) 0.0395(19) -0.0038(15) 0.0016(14) -0.0007(14)
C18 0.0160(16) 0.0180(15) 0.0282(16) -0.0048(12) -0.0038(12) -0.0005(12)
C19 0.0273(19) 0.0313(18) 0.0291(17) -0.0105(14) -0.0016(14) 0.0039(14)
C20 0.033(2) 0.0191(16) 0.0378(18) -0.0004(14) -0.0064(15) 0.0006(13)
C21 0.0149(16) 0.0226(16) 0.0167(14) 0.0014(12) -0.0015(12) 0.0043(12)
C22 0.0203(17) 0.0267(16) 0.0252(16) 0.0000(13) 0.0034(13) -0.0015(13)
C23 0.035(2) 0.0256(17) 0.0330(18) -0.0086(14) 0.0047(15) 0.0036(14)
C24 0.032(2) 0.042(2) 0.0274(17) -0.0024(14) 0.0103(15) 0.0112(15)
C25 0.033(2) 0.0356(19) 0.0302(18) 0.0075(15) 0.0151(15) 0.0055(15)
C26 0.0280(19) 0.0235(16) 0.0255(16) 0.0041(13) 0.0033(13) 0.0028(13)
C27 0.0161(16) 0.0195(15) 0.0155(14) 0.0014(11) 0.0037(11) -0.0008(12)
C28 0.0192(16) 0.0185(15) 0.0134(14) 0.0035(11) 0.0006(11) 0.0001(12)
C29 0.0191(17) 0.0251(16) 0.0256(16) 0.0026(13) -0.0022(13) -0.0022(13)
C30 0.0237(18) 0.0204(16) 0.0282(16) 0.0070(13) 0.0014(13) 0.0047(13)
C31 0.0296(19) 0.0158(15) 0.0330(18) 0.0074(13) -0.0019(14) -0.0005(13)
C32 0.0225(17) 0.0223(16) 0.0204(15) 0.0010(12) 0.0005(12) -0.0022(13)
C33 0.0212(17) 0.0198(15) 0.0211(15) 0.0057(12) -0.0060(12) -0.0024(12)
C34 0.0268(18) 0.0268(17) 0.0228(16) 0.0053(13) -0.0044(13) -0.0047(13)
C35 0.0272(19) 0.0286(16) 0.0236(16) -0.0018(13) -0.0020(13) -0.0023(13)
C36 0.0278(19) 0.0202(16) 0.046(2) 0.0101(14) -0.0093(15) 0.0030(13)
C37 0.032(2) 0.036(2) 0.064(2) 0.0118(17) -0.0013(18) 0.0108(16)
C38 0.050(2) 0.057(2) 0.049(2) 0.0319(19) -0.0001(19) 0.0156(19)
C39 0.0267(19) 0.0197(16) 0.0395(18) 0.0116(14) -0.0088(14) -0.0044(13)
C40 0.062(3) 0.036(2) 0.042(2) 0.0016(16) -0.0087(18) -0.0189(18)
C41 0.030(2) 0.0238(18) 0.071(2) 0.0087(16) 0.0077(18) -0.0057(14)
C42 0.0155(15) 0.0150(14) 0.0151(13) -0.0020(11) -0.0003(11) 0.0000(11)
C43 0.0154(16) 0.0189(15) 0.0172(14) -0.0016(11) -0.0001(12) 0.0013(12)
C44 0.0133(15) 0.0241(17) 0.0214(15) -0.0028(12) -0.0014(11) -0.0020(12)
C45 0.0149(16) 0.0250(16) 0.0190(15) -0.0002(12) -0.0017(12) 0.0053(12)
C46 0.0210(17) 0.0176(15) 0.0266(16) 0.0002(12) -0.0013(13) 0.0047(12)
C47 0.0194(16) 0.0195(15) 0.0180(15) -0.0017(12) -0.0006(12) 0.0012(12)
C48 0.0139(16) 0.0177(15) 0.0264(16) -0.0024(12) -0.0061(12) 0.0006(12)
C49 0.0179(17) 0.0226(16) 0.0445(19) -0.0011(14) -0.0060(14) -0.0045(13)
C50 0.0254(18) 0.0250(16) 0.0320(17) -0.0093(13) -0.0047(14) 0.0032(13)
C51 0.0161(17) 0.0284(17) 0.0295(16) 0.0024(13) -0.0036(13) 0.0068(13)
C52 0.027(2) 0.061(2) 0.052(2) 0.0232(18) 0.0076(17) 0.0164(17)
C53 0.0291(19) 0.0317(18) 0.0307(17) 0.0053(14) -0.0038(14) 0.0102(14)
C54 0.0248(18) 0.0161(15) 0.0320(17) -0.0059(13) -0.0092(13) 0.0070(12)
C55 0.060(3) 0.0313(19) 0.040(2) -0.0105(16) -0.0023(18) -0.0066(17)
C56 0.035(2) 0.0276(18) 0.055(2) -0.0033(16) -0.0026(17) -0.0085(15)
C57 0.0079(15) 0.0177(14) 0.0171(14) -0.0049(11) -0.0043(11) 0.0007(11)
C58 0.0141(16) 0.0177(15) 0.0229(15) -0.0024(12) -0.0070(12) -0.0006(11)
C59 0.0193(17) 0.0153(14) 0.0277(16) -0.0060(13) -0.0038(12) 0.0019(12)
C60 0.0192(17) 0.0262(16) 0.0183(15) -0.0063(13) -0.0050(12) 0.0010(12)
C61 0.0182(17) 0.0268(16) 0.0181(15) 0.0007(12) -0.0001(12) 0.0000(12)
C62 0.0123(15) 0.0185(15) 0.0207(15) -0.0036(12) -0.0058(11) 0.0008(11)
C63 0.0256(18) 0.0138(14) 0.0294(17) -0.0025(12) 0.0012(13) -0.0012(12)
C64 0.035(2) 0.0305(18) 0.047(2) 0.0130(15) -0.0070(16) -0.0030(15)
C65 0.0265(19) 0.0206(16) 0.056(2) 0.0020(15) 0.0003(16) -0.0020(14)
C66 0.036(2) 0.0304(18) 0.0258(17) -0.0085(14) 0.0009(14) 0.0062(14)
C67 0.054(3) 0.168(5) 0.047(2) -0.062(3) -0.013(2) 0.005(3)
C68 0.161(5) 0.073(3) 0.068(3) -0.038(2) 0.082(3) -0.050(3)
C69 0.0233(17) 0.0192(16) 0.0185(14) 0.0023(11) 0.0032(12) 0.0001(12)
C70 0.032(2) 0.0226(16) 0.0344(18) 0.0016(14) 0.0058(14) -0.0064(14)
C71 0.047(2) 0.0290(18) 0.0331(18) 0.0068(14) -0.0120(16) 0.0066(15)
C72 0.070(10) 0.050(9) 0.082(10) 0.053(7) 0.047(8) 0.034(8)
C73 0.045(9) 0.050(10) 0.152(18) 0.064(11) -0.049(11) -0.030(7)
C74 0.073(11) 0.049(9) 0.130(15) 0.052(9) -0.036(9) -0.023(7)
C75 0.15(2) 0.06(2) 0.10(2) 0.062(16) 0.050(15) 0.025(13)
C76 0.113(15) 0.050(9) 0.137(14) 0.047(9) 0.039(14) 0.021(10)
C77 0.037(7) 0.030(7) 0.067(8) 0.012(6) 0.002(5) -0.001(5)
C78 0.189(18) 0.052(8) 0.094(15) 0.037(9) 0.072(10) 0.035(8)

loop_
_atom_type_symbol
_atom_type_description
_atom_type_scat_dispersion_real
_atom_type_scat_dispersion_imag
_atom_type_scat_source
C C 0.0033 0.0016 'International Tables Vol C Tables 4.2.6.8 and 6.1.1.4'
H H 0.0000 0.0000 'International Tables Vol C Tables 4.2.6.8 and 6.1.1.4'
N N 0.0061 0.0033 'International Tables Vol C Tables 4.2.6.8 and 6.1.1.4'
Si Si 0.0817 0.0704 'International Tables Vol C Tables 4.2.6.8 and 6.1.1.4'
Ge Ge 0.1547 1.8001 'International Tables Vol C Tables 4.2.6.8 and 6.1.1.4'

loop_
_geom_angle_atom_site_label_1
_geom_angle_atom_site_label_2
_geom_angle_atom_site_label_3
_geom_angle
_geom_angle_site_symmetry_1
_geom_angle_site_symmetry_3
C10 Ge1 Si1 116.47(7) . .
C10 Ge1 Si2 116.98(7) . .
Si1 Ge1 Si2 81.79(3) . .
C21 Si1 C27 101.19(11) . .
C21 Si1 C1 109.83(11) . .
C27 Si1 C1 127.43(11) . .
C21 Si1 Ge1 104.88(8) . .
C27 Si1 Ge1 126.96(8) . .
C1 Si1 Ge1 84.78(8) . .
C57 Si2 C42 105.04(11) . .
C57 Si2 C1 124.00(11) . .
C42 Si2 C1 104.24(11) . .
C57 Si2 Ge1 119.56(8) . .
C42 Si2 Ge1 117.65(8) . .
C1 Si2 Ge1 85.54(8) . .
C1 N1 C2 129.2(2) . .
C10 N2 C11 110.6(2) . .
C10 N2 C13 123.0(2) . .
C11 N2 C13 126.0(2) . .
C10 N3 C12 110.7(2) . .
C10 N3 C18 123.3(2) . .
C12 N3 C18 126.0(2) . .
N1 C1 Si2 116.79(19) . .
N1 C1 Si1 135.1(2) . .
Si2 C1 Si1 103.72(12) . .
C3 C2 C7 120.2(3) . .
C3 C2 N1 119.1(2) . .
C7 C2 N1 119.4(3) . .
C4 C3 C2 118.9(3) . .
C4 C3 C8 120.4(3) . .
C2 C3 C8 120.6(3) . .
C5 C4 C3 121.4(3) . .
C5 C4 H4 119.3 . .
C3 C4 H4 119.3 . .
C4 C5 C6 119.7(3) . .
C4 C5 H5 120.1 . .
C6 C5 H5 120.1 . .
C5 C6 C7 121.0(3) . .
C5 C6 H6 119.5 . .
C7 C6 H6 119.5 . .
C6 C7 C2 118.4(3) . .
C6 C7 C9 120.1(3) . .
C2 C7 C9 121.3(3) . .
C3 C8 H8A 109.5 . .
C3 C8 H8B 109.5 . .
H8A C8 H8B 109.5 . .
C3 C8 H8C 109.5 . .
H8A C8 H8C 109.5 . .
H8B C8 H8C 109.5 . .
C7 C9 H9A 109.5 . .
C7 C9 H9B 109.5 . .
H9A C9 H9B 109.5 . .
C7 C9 H9C 109.5 . .
H9A C9 H9C 109.5 . .
H9B C9 H9C 109.5 . .
N3 C10 N2 105.0(2) . .
N3 C10 Ge1 136.61(19) . .
N2 C10 Ge1 118.38(18) . .
C12 C11 N2 107.0(2) . .
C12 C11 C16 127.7(3) . .
N2 C11 C16 125.2(2) . .
C11 C12 N3 106.8(2) . .
C11 C12 C17 127.8(3) . .
N3 C12 C17 125.5(2) . .
N2 C13 C14 110.8(2) . .
N2 C13 C15 113.3(2) . .
C14 C13 C15 114.3(2) . .
N2 C13 H13 105.9 . .
C14 C13 H13 105.9 . .
C15 C13 H13 105.9 . .
C13 C14 H14A 109.5 . .
C13 C14 H14B 109.5 . .
H14A C14 H14B 109.5 . .
C13 C14 H14C 109.5 . .
H14A C14 H14C 109.5 . .
H14B C14 H14C 109.5 . .
C13 C15 H15A 109.5 . .
C13 C15 H15B 109.5 . .
H15A C15 H15B 109.5 . .
C13 C15 H15C 109.5 . .
H15A C15 H15C 109.5 . .
H15B C15 H15C 109.5 . .
C11 C16 H16A 109.5 . .
C11 C16 H16B 109.5 . .
H16A C16 H16B 109.5 . .
C11 C16 H16C 109.5 . .
H16A C16 H16C 109.5 . .
H16B C16 H16C 109.5 . .
C12 C17 H17A 109.5 . .
C12 C17 H17B 109.5 . .
H17A C17 H17B 109.5 . .
C12 C17 H17C 109.5 . .
H17A C17 H17C 109.5 . .
H17B C17 H17C 109.5 . .
N3 C18 C20 111.0(2) . .
N3 C18 C19 111.8(2) . .
C20 C18 C19 112.7(2) . .
N3 C18 H18 107.0 . .
C20 C18 H18 107.0 . .
C19 C18 H18 107.0 . .
C18 C19 H19A 109.5 . .
C18 C19 H19B 109.5 . .
H19A C19 H19B 109.5 . .
C18 C19 H19C 109.5 . .
H19A C19 H19C 109.5 . .
H19B C19 H19C 109.5 . .
C18 C20 H20A 109.5 . .
C18 C20 H20B 109.5 . .
H20A C20 H20B 109.5 . .
C18 C20 H20C 109.5 . .
H20A C20 H20C 109.5 . .
H20B C20 H20C 109.5 . .
C26 C21 C22 116.2(2) . .
C26 C21 Si1 120.9(2) . .
C22 C21 Si1 122.8(2) . .
C23 C22 C21 121.5(3) . .
C23 C22 H22 119.3 . .
C21 C22 H22 119.3 . .
C24 C23 C22 120.4(3) . .
C24 C23 H23 119.8 . .
C22 C23 H23 119.8 . .
C25 C24 C23 119.8(3) . .
C25 C24 H24 120.1 . .
C23 C24 H24 120.1 . .
C24 C25 C26 119.5(3) . .
C24 C25 H25 120.3 . .
C26 C25 H25 120.3 . .
C25 C26 C21 122.5(3) . .
C25 C26 H26 118.7 . .
C21 C26 H26 118.7 . .
C32 C27 C28 116.8(2) . .
C32 C27 Si1 126.9(2) . .
C28 C27 Si1 116.21(18) . .
C29 C28 C27 120.2(2) . .
C29 C28 C33 116.1(2) . .
C27 C28 C33 123.6(2) . .
C28 C29 C30 122.8(3) . .
C28 C29 H29 118.6 . .
C30 C29 H29 118.6 . .
C31 C30 C29 117.0(2) . .
C31 C30 C36 121.3(2) . .
C29 C30 C36 121.6(3) . .
C30 C31 C32 122.9(3) . .
C30 C31 H31 118.5 . .
C32 C31 H31 118.5 . .
C31 C32 C27 120.2(3) . .
C31 C32 C39 116.0(2) . .
C27 C32 C39 123.5(2) . .
C34 C33 C28 113.6(2) . .
C34 C33 C35 109.5(2) . .
C28 C33 C35 110.0(2) . .
C34 C33 H33 107.9 . .
C28 C33 H33 107.9 . .
C35 C33 H33 107.9 . .
C33 C34 H34A 109.5 . .
C33 C34 H34B 109.5 . .
H34A C34 H34B 109.5 . .
C33 C34 H34C 109.5 . .
H34A C34 H34C 109.5 . .
H34B C34 H34C 109.5 . .
C33 C35 H35A 109.5 . .
C33 C35 H35B 109.5 . .
H35A C35 H35B 109.5 . .
C33 C35 H35C 109.5 . .
H35A C35 H35C 109.5 . .
H35B C35 H35C 109.5 . .
C37 C36 C38 110.5(3) . .
C37 C36 C30 113.4(2) . .
C38 C36 C30 110.3(3) . .
C37 C36 H36 107.5 . .
C38 C36 H36 107.5 . .
C30 C36 H36 107.5 . .
C36 C37 H37A 109.5 . .
C36 C37 H37B 109.5 . .
H37A C37 H37B 109.5 . .
C36 C37 H37C 109.5 . .
H37A C37 H37C 109.5 . .
H37B C37 H37C 109.5 . .
C36 C38 H38A 109.5 . .
C36 C38 H38B 109.5 . .
H38A C38 H38B 109.5 . .
C36 C38 H38C 109.5 . .
H38A C38 H38C 109.5 . .
H38B C38 H38C 109.5 . .
C32 C39 C41 110.5(2) . .
C32 C39 C40 112.8(3) . .
C41 C39 C40 108.8(2) . .
C32 C39 H39 108.2 . .
C41 C39 H39 108.2 . .
C40 C39 H39 108.2 . .
C39 C40 H40A 109.5 . .
C39 C40 H40B 109.5 . .
H40A C40 H40B 109.5 . .
C39 C40 H40C 109.5 . .
H40A C40 H40C 109.5 . .
H40B C40 H40C 109.5 . .
C39 C41 H41A 109.5 . .
C39 C41 H41B 109.5 . .
H41A C41 H41B 109.5 . .
C39 C41 H41C 109.5 . .
H41A C41 H41C 109.5 . .
H41B C41 H41C 109.5 . .
C43 C42 C47 116.1(2) . .
C43 C42 Si2 118.46(18) . .
C47 C42 Si2 125.46(18) . .
C44 C43 C42 121.2(2) . .
C44 C43 C48 115.8(2) . .
C42 C43 C48 123.0(2) . .
C45 C44 C43 122.9(2) . .
C45 C44 H44 118.6 . .
C43 C44 H44 118.6 . .
C46 C45 C44 116.4(2) . .
C46 C45 C51 123.3(2) . .
C44 C45 C51 120.3(2) . .
C45 C46 C47 123.4(2) . .
C45 C46 H46 118.3 . .
C47 C46 H46 118.3 . .
C46 C47 C42 120.1(2) . .
C46 C47 C54 115.8(2) . .
C42 C47 C54 124.1(2) . .
C43 C48 C49 112.0(2) . .
C43 C48 C50 111.0(2) . .
C49 C48 C50 110.4(2) . .
C43 C48 H48 107.8 . .
C49 C48 H48 107.8 . .
C50 C48 H48 107.8 . .
C48 C49 H49A 109.5 . .
C48 C49 H49B 109.5 . .
H49A C49 H49B 109.5 . .
C48 C49 H49C 109.5 . .
H49A C49 H49C 109.5 . .
H49B C49 H49C 109.5 . .
C48 C50 H50A 109.5 . .
C48 C50 H50B 109.5 . .
H50A C50 H50B 109.5 . .
C48 C50 H50C 109.5 . .
H50A C50 H50C 109.5 . .
H50B C50 H50C 109.5 . .
C52 C51 C45 111.2(2) . .
C52 C51 C53 110.1(2) . .
C45 C51 C53 113.6(2) . .
C52 C51 H51 107.2 . .
C45 C51 H51 107.2 . .
C53 C51 H51 107.2 . .
C51 C52 H52A 109.5 . .
C51 C52 H52B 109.5 . .
H52A C52 H52B 109.5 . .
C51 C52 H52C 109.5 . .
H52A C52 H52C 109.5 . .
H52B C52 H52C 109.5 . .
C51 C53 H53A 109.5 . .
C51 C53 H53B 109.5 . .
H53A C53 H53B 109.5 . .
C51 C53 H53C 109.5 . .
H53A C53 H53C 109.5 . .
H53B C53 H53C 109.5 . .
C55 C54 C47 111.0(2) . .
C55 C54 C56 110.2(2) . .
C47 C54 C56 113.9(2) . .
C55 C54 H54 107.2 . .
C47 C54 H54 107.2 . .
C56 C54 H54 107.2 . .
C54 C55 H55A 109.5 . .
C54 C55 H55B 109.5 . .
H55A C55 H55B 109.5 . .
C54 C55 H55C 109.5 . .
H55A C55 H55C 109.5 . .
H55B C55 H55C 109.5 . .
C54 C56 H56A 109.5 . .
C54 C56 H56B 109.5 . .
H56A C56 H56B 109.5 . .
C54 C56 H56C 109.5 . .
H56A C56 H56C 109.5 . .
H56B C56 H56C 109.5 . .
C62 C57 C58 116.8(2) . .
C62 C57 Si2 116.28(18) . .
C58 C57 Si2 126.89(19) . .
C59 C58 C57 119.5(2) . .
C59 C58 C63 116.8(2) . .
C57 C58 C63 123.7(2) . .
C60 C59 C58 123.5(2) . .
C60 C59 H59 118.3 . .
C58 C59 H59 118.3 . .
C61 C60 C59 116.8(2) . .
C61 C60 C66 123.5(2) . .
C59 C60 C66 119.6(2) . .
C60 C61 C62 122.4(2) . .
C60 C61 H61 118.8 . .
C62 C61 H61 118.8 . .
C61 C62 C57 120.7(2) . .
C61 C62 C69 116.7(2) . .
C57 C62 C69 122.5(2) . .
C58 C63 C65 112.7(2) . .
C58 C63 C64 110.1(2) . .
C65 C63 C64 108.8(2) . .
C58 C63 H63 108.4 . .
C65 C63 H63 108.4 . .
C64 C63 H63 108.4 . .
C63 C64 H64A 109.5 . .
C63 C64 H64B 109.5 . .
H64A C64 H64B 109.5 . .
C63 C64 H64C 109.5 . .
H64A C64 H64C 109.5 . .
H64B C64 H64C 109.5 . .
C63 C65 H65A 109.5 . .
C63 C65 H65B 109.5 . .
H65A C65 H65B 109.5 . .
C63 C65 H65C 109.5 . .
H65A C65 H65C 109.5 . .
H65B C65 H65C 109.5 . .
C68 C66 C67 111.2(3) . .
C68 C66 C60 115.2(3) . .
C67 C66 C60 109.2(3) . .
C68 C66 H66 106.9 . .
C67 C66 H66 106.9 . .
C60 C66 H66 106.9 . .
C66 C67 H67A 109.5 . .
C66 C67 H67B 109.5 . .
H67A C67 H67B 109.5 . .
C66 C67 H67C 109.5 . .
H67A C67 H67C 109.5 . .
H67B C67 H67C 109.5 . .
C66 C68 H68A 109.5 . .
C66 C68 H68B 109.5 . .
H68A C68 H68B 109.5 . .
C66 C68 H68C 109.5 . .
H68A C68 H68C 109.5 . .
H68B C68 H68C 109.5 . .
C71 C69 C62 111.5(2) . .
C71 C69 C70 111.4(2) . .
C62 C69 C70 111.4(2) . .
C71 C69 H69 107.5 . .
C62 C69 H69 107.5 . .
C70 C69 H69 107.5 . .
C69 C70 H70A 109.5 . .
C69 C70 H70B 109.5 . .
H70A C70 H70B 109.5 . .
C69 C70 H70C 109.5 . .
H70A C70 H70C 109.5 . .
H70B C70 H70C 109.5 . .
C69 C71 H71A 109.5 . .
C69 C71 H71B 109.5 . .
H71A C71 H71B 109.5 . .
C69 C71 H71C 109.5 . .
H71A C71 H71C 109.5 . .
H71B C71 H71C 109.5 . .
C73 C72 C77 120.0 . .
C73 C72 C78 111.5(17) . .
C77 C72 C78 128.3(17) . .
C72 C73 C74 120.0 . .
C72 C73 H73 120.0 . .
C74 C73 H73 120.0 . .
C75 C74 C73 120.0 . .
C75 C74 H74 120.0 . .
C73 C74 H74 120.0 . .
C74 C75 C76 120.0 . .
C74 C75 C77 18.1(6) . 3_666
C76 C75 C77 101.9(6) . 3_666
C74 C75 H75 120.0 . .
C76 C75 H75 120.0 . .
C77 C75 H75 138.1 3_666 .
C77 C76 C75 120.0 . .
C77 C76 H76 120.0 . .
C75 C76 H76 120.0 . .
C76 C77 C72 120.0 . .
C76 C77 C75 138.1(10) . 3_666
C72 C77 C75 18.1(10) . 3_666
C76 C77 H77 120.0 . .
C72 C77 H77 120.0 . .
C75 C77 H77 101.9 3_666 .
C72 C78 H78A 109.5 . .
C72 C78 H78B 109.5 . .
H78A C78 H78B 109.5 . .
C72 C78 H78C 109.5 . .
H78A C78 H78C 109.5 . .
H78B C78 H78C 109.5 . .

loop_
_geom_bond_atom_site_label_1
_geom_bond_atom_site_label_2
_geom_bond_distance
_geom_bond_site_symmetry_2
Ge1 C10 2.020(3) .
Ge1 Si1 2.3862(8) .
Ge1 Si2 2.4018(7) .
Si1 C21 1.909(3) .
Si1 C27 1.926(3) .
Si1 C1 2.020(3) .
Si2 C57 1.915(3) .
Si2 C42 1.948(3) .
Si2 C1 1.965(3) .
N1 C1 1.286(3) .
N1 C2 1.414(3) .
N2 C10 1.367(3) .
N2 C11 1.384(3) .
N2 C13 1.488(3) .
N3 C10 1.360(3) .
N3 C12 1.390(3) .
N3 C18 1.483(3) .
C2 C3 1.404(4) .
C2 C7 1.405(4) .
C3 C4 1.381(4) .
C3 C8 1.505(4) .
C4 C5 1.372(5) .
C4 H4 0.9500 .
C5 C6 1.386(5) .
C5 H5 0.9500 .
C6 C7 1.391(4) .
C6 H6 0.9500 .
C7 C9 1.502(4) .
C8 H8A 0.9800 .
C8 H8B 0.9800 .
C8 H8C 0.9800 .
C9 H9A 0.9800 .
C9 H9B 0.9800 .
C9 H9C 0.9800 .
C11 C12 1.357(4) .
C11 C16 1.495(4) .
C12 C17 1.491(4) .
C13 C14 1.510(4) .
C13 C15 1.512(4) .
C13 H13 1.0000 .
C14 H14A 0.9800 .
C14 H14B 0.9800 .
C14 H14C 0.9800 .
C15 H15A 0.9800 .
C15 H15B 0.9800 .
C15 H15C 0.9800 .
C16 H16A 0.9800 .
C16 H16B 0.9800 .
C16 H16C 0.9800 .
C17 H17A 0.9800 .
C17 H17B 0.9800 .
C17 H17C 0.9800 .
C18 C20 1.518(3) .
C18 C19 1.535(4) .
C18 H18 1.0000 .
C19 H19A 0.9800 .
C19 H19B 0.9800 .
C19 H19C 0.9800 .
C20 H20A 0.9800 .
C20 H20B 0.9800 .
C20 H20C 0.9800 .
C21 C26 1.389(4) .
C21 C22 1.402(4) .
C22 C23 1.385(4) .
C22 H22 0.9500 .
C23 C24 1.374(4) .
C23 H23 0.9500 .
C24 C25 1.372(4) .
C24 H24 0.9500 .
C25 C26 1.389(4) .
C25 H25 0.9500 .
C26 H26 0.9500 .
C27 C32 1.415(3) .
C27 C28 1.428(3) .
C28 C29 1.384(3) .
C28 C33 1.531(3) .
C29 C30 1.388(4) .
C29 H29 0.9500 .
C30 C31 1.376(4) .
C30 C36 1.525(4) .
C31 C32 1.395(4) .
C31 H31 0.9500 .
C32 C39 1.526(4) .
C33 C34 1.531(4) .
C33 C35 1.532(4) .
C33 H33 1.0000 .
C34 H34A 0.9800 .
C34 H34B 0.9800 .
C34 H34C 0.9800 .
C35 H35A 0.9800 .
C35 H35B 0.9800 .
C35 H35C 0.9800 .
C36 C37 1.506(4) .
C36 C38 1.518(4) .
C36 H36 1.0000 .
C37 H37A 0.9800 .
C37 H37B 0.9800 .
C37 H37C 0.9800 .
C38 H38A 0.9800 .
C38 H38B 0.9800 .
C38 H38C 0.9800 .
C39 C41 1.529(4) .
C39 C40 1.530(4) .
C39 H39 1.0000 .
C40 H40A 0.9800 .
C40 H40B 0.9800 .
C40 H40C 0.9800 .
C41 H41A 0.9800 .
C41 H41B 0.9800 .
C41 H41C 0.9800 .
C42 C43 1.419(3) .
C42 C47 1.431(3) .
C43 C44 1.388(3) .
C43 C48 1.530(3) .
C44 C45 1.385(3) .
C44 H44 0.9500 .
C45 C46 1.384(3) .
C45 C51 1.525(3) .
C46 C47 1.394(3) .
C46 H46 0.9500 .
C47 C54 1.521(4) .
C48 C49 1.531(4) .
C48 C50 1.534(4) .
C48 H48 1.0000 .
C49 H49A 0.9800 .
C49 H49B 0.9800 .
C49 H49C 0.9800 .
C50 H50A 0.9800 .
C50 H50B 0.9800 .
C50 H50C 0.9800 .
C51 C52 1.519(4) .
C51 C53 1.527(4) .
C51 H51 1.0000 .
C52 H52A 0.9800 .
C52 H52B 0.9800 .
C52 H52C 0.9800 .
C53 H53A 0.9800 .
C53 H53B 0.9800 .
C53 H53C 0.9800 .
C54 C55 1.509(4) .
C54 C56 1.531(4) .
C54 H54 1.0000 .
C55 H55A 0.9800 .
C55 H55B 0.9800 .
C55 H55C 0.9800 .
C56 H56A 0.9800 .
C56 H56B 0.9800 .
C56 H56C 0.9800 .
C57 C62 1.420(3) .
C57 C58 1.429(3) .
C58 C59 1.391(4) .
C58 C63 1.521(4) .
C59 C60 1.384(4) .
C59 H59 0.9500 .
C60 C61 1.383(3) .
C60 C66 1.527(4) .
C61 C62 1.393(3) .
C61 H61 0.9500 .
C62 C69 1.528(3) .
C63 C65 1.526(4) .
C63 C64 1.537(4) .
C63 H63 1.0000 .
C64 H64A 0.9800 .
C64 H64B 0.9800 .
C64 H64C 0.9800 .
C65 H65A 0.9800 .
C65 H65B 0.9800 .
C65 H65C 0.9800 .
C66 C68 1.490(5) .
C66 C67 1.504(5) .
C66 H66 1.0000 .
C67 H67A 0.9800 .
C67 H67B 0.9800 .
C67 H67C 0.9800 .
C68 H68A 0.9800 .
C68 H68B 0.9800 .
C68 H68C 0.9800 .
C69 C71 1.527(3) .
C69 C70 1.531(4) .
C69 H69 1.0000 .
C70 H70A 0.9800 .
C70 H70B 0.9800 .
C70 H70C 0.9800 .
C71 H71A 0.9800 .
C71 H71B 0.9800 .
C71 H71C 0.9800 .
C72 C73 1.3900 .
C72 C77 1.3900 .
C72 C78 1.446(18) .
C73 C74 1.3900 .
C73 H73 0.9500 .
C74 C75 1.3900 .
C74 H74 0.9500 .
C75 C76 1.3900 .
C75 C77 2.02(3) 3_666
C75 H75 0.9500 .
C76 C77 1.3900 .
C76 H76 0.9500 .
C77 C75 2.02(2) 3_666
C77 H77 0.9500 .
C78 H78A 0.9800 .
C78 H78B 0.9800 .
C78 H78C 0.9800 .
